data_9016963
loop_
_publ_author_name
'Mills, S. J.'
'Nestola, F.'
'Kahlenberg, V.'
'Christy, A. G.'
'Hejny, C.'
'Redhammer, G. J.'

_publ_section_title
;
 Looking for jarosite on Mars: The low-temperature crystal structure of jarosite
 Note: T = 253 K
;
_journal_name_full 'American Mineralogist'
_journal_page_first 1966
_journal_page_last 1971
_journal_volume 98
_journal_year 2013
_chemical_compound_source 'Jaroso Ravine, Sierra Almagrera, Andalusia, Almeria, Spain'
_chemical_formula_sum 'Al0.21 Fe2.79 H6 K O14 S2'
_chemical_name_mineral Jarosite
_space_group_IT_number 166
_space_group_name_Hall '-R 3 2"'
_space_group_name_H-M_alt 'R -3 m :H'
_symmetry_space_group_name_H-M 'R -3 m :H'
_cell_angle_alpha 90
_cell_angle_beta 90
_cell_angle_gamma 120
_cell_length_a 7.2931
_cell_length_b 7.2931
_cell_length_c 17.1456
_cell_formula_units_Z 3
_cell_volume 789.783
_database_code_amcsd 0020095
_diffrn_ambient_temperature 253
_exptl_crystal_density_diffrn 3.121
_cod_data_source_file inputs/fixed/downloads/05/05594.cif
_cod_data_source_block 05594
_cod_original_sg_symbol_H-M 'R -3 m'
_cod_original_formula_sum 'K (Fe2.79 Al.21) S2 O14 H6'
_cod_database_code 9016963

loop_
_space_group_symop_operation_xyz
x,y,z
2/3+x,1/3+y,1/3+z
1/3+x,2/3+y,2/3+z
x,x-y,z
2/3+x,1/3+x-y,1/3+z
1/3+x,2/3+x-y,2/3+z
y,x,-z
2/3+y,1/3+x,1/3-z
1/3+y,2/3+x,2/3-z
-x+y,y,z
2/3-x+y,1/3+y,1/3+z
1/3-x+y,2/3+y,2/3+z
-x,-x+y,-z
2/3-x,1/3-x+y,1/3-z
1/3-x,2/3-x+y,2/3-z
-y,-x,z
2/3-y,1/3-x,1/3+z
1/3-y,2/3-x,2/3+z
x-y,-y,-z
2/3+x-y,1/3-y,1/3-z
1/3+x-y,2/3-y,2/3-z
y,-x+y,-z
2/3+y,1/3-x+y,1/3-z
1/3+y,2/3-x+y,2/3-z
-x+y,-x,z
2/3-x+y,1/3-x,1/3+z
1/3-x+y,2/3-x,2/3+z
-x,-y,-z
2/3-x,1/3-y,1/3-z
1/3-x,2/3-y,2/3-z
-y,x-y,z
2/3-y,1/3+x-y,1/3+z
1/3-y,2/3+x-y,2/3+z
x-y,x,-z
2/3+x-y,1/3+x,1/3-z
1/3+x-y,2/3+x,2/3-z

loop_
_atom_site_aniso_label
_atom_site_aniso_U_11
_atom_site_aniso_U_22
_atom_site_aniso_U_33
_atom_site_aniso_U_12
_atom_site_aniso_U_13
_atom_site_aniso_U_23
K 0.01510 0.01510 0.01080 0.00760 0.00000 0.00000
Fe 0.00260 0.00130 0.00910 0.00065 0.00003 0.00007
Al 0.00260 0.00130 0.00910 0.00065 0.00003 0.00007
S 0.00540 0.00540 0.00910 0.00270 0.00000 0.00000
O1 0.01070 0.01070 0.00900 0.00540 0.00000 0.00000
O2 0.01150 0.01150 0.01270 0.00870 -0.00070 0.00070
O3 0.00560 0.00560 0.01490 0.00210 0.00130 -0.00130

loop_
_atom_site_label
_atom_site_fract_x
_atom_site_fract_y
_atom_site_fract_z
_atom_site_occupancy
_atom_site_U_iso_or_equiv
K 0.00000 0.00000 0.00000 1.00000 0.01370
Fe 0.50000 0.00000 0.50000 0.93000 0.00447
Al 0.50000 0.00000 0.50000 0.07000 0.00447
S 0.00000 0.00000 0.30880 1.00000 0.00660
O1 0.00000 0.00000 0.60621 1.00000 0.01020
O2 0.22272 -0.22272 -0.05393 1.00000 0.01060
O3 0.12679 -0.12679 0.13548 1.00000 0.00900
H1 0.18600 -0.18600 0.11300 1.00000 0.03000

loop_
_cod_related_entry_id
_cod_related_entry_database
_cod_related_entry_code
1 AMCSD 0020095
